data_4001219
loop_
_publ_author_name
'Tang, Ming L.'
'Reichardt, Anna D.'
'Siegrist, Theo'
'Mannsfeld, Stefan C. B.'
'Bao, Zhenan'

_publ_section_title
;
 Trialkylsilylethynyl-Functionalized Tetraceno[2,3-b]thiophene and
 Anthra[2,3-b]thiophene Organic Transistors
;
_journal_issue 14
_journal_name_full 'Chemistry of Materials'
_journal_page_first 4669
_journal_paper_doi 10.1021/cm800644y
_journal_volume 20
_journal_year 2008
_chemical_formula_sum 'C38 H50 S Si2'
_chemical_formula_weight 595.05
_space_group_IT_number 2
_symmetry_cell_setting triclinic
_symmetry_space_group_name_Hall '-P 1'
_symmetry_space_group_name_H-M 'P -1'
_atom_sites_solution_hydrogens geom
_atom_sites_solution_primary direct
_audit_creation_date 07-11-09
_audit_creation_method CRYSTALS_ver_12.84
_cell_angle_alpha 68.223(11)
_cell_angle_beta 86.768(9)
_cell_angle_gamma 85.011(8)
_cell_formula_units_Z 1
_cell_length_a 8.3354(8)
_cell_length_b 10.4582(10)
_cell_length_c 11.0523(15)
_cell_measurement_reflns_used 0
_cell_measurement_temperature 120
_cell_measurement_theta_max 0
_cell_measurement_theta_min 0
_cell_volume 891.01(18)
_computing_cell_refinement 'CrysAlis RED, (Oxford Diffraction, 2002)'
_computing_data_collection 'Xcalibur, (Oxford Diffraction, 2002)'
_computing_data_reduction 'CrysAlis RED, (Oxford Diffraction, 2002)'
_computing_molecular_graphics 'CAMERON (Watkin et al., 1996)'
_computing_publication_material 'CRYSTALS (Betteridge et al., 2003)'
_computing_structure_refinement 'CRYSTALS (Betteridge et al., 2003)'
_computing_structure_solution 'USER DEFINED STRUCTURE SOLUTION'
_diffrn_ambient_temperature 293
_diffrn_measured_fraction_theta_full 0.875
_diffrn_measured_fraction_theta_max 0.739
_diffrn_measurement_device_type 'Oxford Diffraction XCALIBUR'
_diffrn_measurement_method \w
_diffrn_radiation_monochromator graphite
_diffrn_radiation_type 'Mo K\a'
_diffrn_radiation_wavelength 0.71073
_diffrn_reflns_av_R_equivalents 0.049
_diffrn_reflns_limit_h_max 11
_diffrn_reflns_limit_h_min -12
_diffrn_reflns_limit_k_max 15
_diffrn_reflns_limit_k_min -15
_diffrn_reflns_limit_l_max 16
_diffrn_reflns_limit_l_min -15
_diffrn_reflns_number 10144
_diffrn_reflns_theta_full 25.058
_diffrn_reflns_theta_max 32.971
_diffrn_reflns_theta_min 3.116
_diffrn_standards_number 0
_exptl_absorpt_coefficient_mu 0.199
_exptl_absorpt_correction_T_max 1.00
_exptl_absorpt_correction_T_min 0.92
_exptl_absorpt_correction_type gaussian
_exptl_absorpt_process_details
; 
 Gaussian Integration (Busing and Levy, 1957) 
;
_exptl_crystal_density_diffrn 1.015
_exptl_crystal_F_000 271.952
_refine_diff_density_max 1.17
_refine_diff_density_min -0.81
_refine_ls_extinction_method None
_refine_ls_goodness_of_fit_ref 1.9614
_refine_ls_hydrogen_treatment none
_refine_ls_matrix_type full
_refine_ls_number_parameters 199
_refine_ls_number_reflns 5448
_refine_ls_number_restraints 0
_refine_ls_R_factor_all 0.1806
_refine_ls_R_factor_gt 0.1132
_refine_ls_shift/su_max 0.004177
_refine_ls_structure_factor_coef Fsqd
_refine_ls_weighting_details
;
 Method= Quasi-Unit weights 
 W = 1.0 or 1./2F 
;
_refine_ls_weighting_scheme calc
_refine_ls_wR_factor_all 0.2489
_refine_ls_wR_factor_gt 0.2111
_refine_ls_wR_factor_ref 0.2489
_reflns_limit_h_max 11
_reflns_limit_h_min -12
_reflns_limit_k_max 15
_reflns_limit_k_min -15
_reflns_limit_l_max 16
_reflns_limit_l_min -15
_reflns_number_gt 2546
_reflns_number_total 8137
_reflns_threshold_expression I>2.0\s(I)
_cod_data_source_file cm800644y-file001.cif
_cod_data_source_block TIPSE-thio-ant
_cod_depositor_comments
;
The following automatic conversions were performed:

'_symmetry_cell_setting' value 'Triclinic' changed to 'triclinic'
according to /home/saulius/struct/CIF-dictionaries/cif_core.dic
dictionary named 'cif_core.dic' version 2.4.1 from 2010-06-29.

Automatic conversion script
Id: cif_fix_values 1715 2011-07-08 13:25:40Z adriana 
;
_cod_original_sg_symbol_H-M 'P -1 '
_cod_original_formula_sum 'C18.50 S0.69 Si1'
_cod_database_code 4001219

loop_
_symmetry_equiv_pos_as_xyz
x,y,z
-x,-y,-z

loop_
_atom_site_label
_atom_site_type_symbol
_atom_site_fract_x
_atom_site_fract_y
_atom_site_fract_z
_atom_site_U_iso_or_equiv
_atom_site_occupancy
_atom_site_adp_type
C1 C 0.1448(13) 0.0757(7) -0.0217(6) 0.1384 1.0000 Uani
C2 C 0.1221(13) -0.0196(7) -0.0867(6) 0.1437 1.0000 Uani
C3 C -0.0156(13) -0.0903(7) -0.0668(7) 0.1413 1.0000 Uani
C4 C -0.0367(10) -0.1819(6) -0.1337(6) 0.1362 1.0000 Uani
C5 C -0.0483(9) -0.2528(6) -0.1945(5) 0.1162 1.0000 Uani
Si6 Si -0.0849(2) -0.36159(15) -0.28831(14) 0.0840 1.0000 Uani
C7 C -0.2594(8) -0.2721(6) -0.3969(5) 0.1053 1.0000 Uani
C8 C -0.2906(7) -0.3365(5) -0.4964(5) 0.0890 1.0000 Uani
C9 C -0.2620(16) -0.1263(9) -0.4485(11) 0.2532 1.0000 Uani
C10 C 0.1073(7) -0.3753(6) -0.3810(6) 0.0868 1.0000 Uani
C11 C 0.2473(8) -0.4598(7) -0.2821(7) 0.1142 1.0000 Uani
C12 C 0.1657(10) -0.2344(7) -0.4733(7) 0.1185 1.0000 Uani
C13 C -0.1290(7) -0.5391(5) -0.1667(5) 0.0820 1.0000 Uani
C14 C -0.2885(10) -0.5374(7) -0.0895(6) 0.1299 1.0000 Uani
C15 C -0.1284(8) -0.6488(5) -0.2307(5) 0.0882 1.0000 Uani
C16 C 0.2561(14) -0.0365(8) -0.1726(7) 0.1454 1.0000 Uani
C17 C 0.3857(16) 0.0288(9) -0.1874(8) 0.1666 1.0000 Uani
C18 C 0.3954(13) 0.1262(7) -0.1243(7) 0.1423 1.0000 Uani
C19 C 0.2846(15) 0.1484(8) -0.0439(8) 0.1522 1.0000 Uani
S20 S 0.5308(6) 0.1812(5) -0.1457(4) 0.0836 0.3430 Uani
C21 C 0.6069(15) 0.1018(12) -0.2276(10) 0.0890 0.5000 Uani
S22 S 0.5124(5) -0.0079(4) -0.2560(4) 0.0732 0.3430 Uani

loop_
_atom_site_aniso_label
_atom_site_aniso_U_11
_atom_site_aniso_U_22
_atom_site_aniso_U_33
_atom_site_aniso_U_23
_atom_site_aniso_U_13
_atom_site_aniso_U_12
C1 0.260(11) 0.090(4) 0.089(4) -0.071(4) -0.116(6) 0.112(6)
C2 0.266(12) 0.100(5) 0.095(5) -0.083(4) -0.122(6) 0.121(6)
C3 0.266(12) 0.093(4) 0.094(4) -0.078(4) -0.121(6) 0.108(6)
C4 0.246(9) 0.090(4) 0.098(4) -0.072(3) -0.104(5) 0.095(5)
C5 0.182(7) 0.099(4) 0.100(4) -0.081(4) -0.082(4) 0.074(4)
Si6 0.1207(14) 0.0813(9) 0.0743(9) -0.0617(8) -0.0468(9) 0.0448(9)
C7 0.142(6) 0.106(4) 0.094(4) -0.075(3) -0.073(4) 0.076(4)
C8 0.117(5) 0.085(3) 0.086(4) -0.058(3) -0.054(3) 0.037(3)
C9 0.407(17) 0.137(6) 0.279(11) -0.155(7) -0.265(12) 0.169(9)
C10 0.083(4) 0.100(4) 0.110(4) -0.076(4) -0.033(3) 0.016(3)
C11 0.100(5) 0.136(5) 0.135(6) -0.083(5) -0.054(4) 0.027(4)
C12 0.141(7) 0.109(5) 0.124(5) -0.058(4) -0.015(5) -0.035(4)
C13 0.110(5) 0.083(3) 0.061(3) -0.040(3) -0.021(3) 0.023(3)
C14 0.166(8) 0.145(6) 0.078(4) -0.049(4) 0.012(5) 0.023(5)
C15 0.119(5) 0.072(3) 0.083(4) -0.040(3) -0.023(3) 0.009(3)
C16 0.262(12) 0.108(5) 0.093(5) -0.080(4) -0.113(7) 0.114(7)
C17 0.292(15) 0.125(7) 0.117(6) -0.095(6) -0.144(8) 0.127(8)
C18 0.233(11) 0.114(6) 0.104(5) -0.077(5) -0.107(7) 0.099(7)
C19 0.281(13) 0.102(5) 0.097(5) -0.075(5) -0.116(7) 0.105(7)
S20 0.079(3) 0.098(3) 0.073(3) -0.035(2) -0.020(3) 0.026(3)
C21 0.076(9) 0.098(8) 0.074(7) -0.012(6) -0.028(6) 0.024(7)
S22 0.078(3) 0.087(3) 0.057(2) -0.032(2) -0.013(2) 0.013(2)

loop_
_atom_type_symbol
_atom_type_scat_dispersion_real
_atom_type_scat_dispersion_imag
_atom_type_scat_Cromer_Mann_a1
_atom_type_scat_Cromer_Mann_b1
_atom_type_scat_Cromer_Mann_a2
_atom_type_scat_Cromer_Mann_b2
_atom_type_scat_Cromer_Mann_a3
_atom_type_scat_Cromer_Mann_b3
_atom_type_scat_Cromer_Mann_a4
_atom_type_scat_Cromer_Mann_b4
_atom_type_scat_Cromer_Mann_c
_atom_type_scat_source
C 0.0033 0.0016 2.3100 20.8439 1.0200 10.2075 1.5886 0.5687 0.8650 51.6512 0.2156 'International Tables Vol C 4.2.6.8 and 6.1.1.4'
H 0.0000 0.0000 0.4930 10.5109 0.3229 26.1257 0.1402 3.1424 0.0408 57.7998 0.0030 'International Tables Vol C 4.2.6.8 and 6.1.1.4'
Si 0.0817 0.0704 6.2915 2.4386 3.0353 32.3337 1.9891 0.6785 1.5410 81.6937 1.1407 'International Tables Vol C 4.2.6.8 and 6.1.1.4'
S 0.1246 0.1234 6.9053 1.4679 5.2034 22.2151 1.4379 0.2536 1.5863 56.1720 0.8669 'International Tables Vol C 4.2.6.8 and 6.1.1.4'

loop_
_geom_angle_atom_site_label_1
_geom_angle_site_symmetry_1
_geom_angle_atom_site_label_2
_geom_angle_atom_site_label_3
_geom_angle
_geom_angle_publ_flag
C3 2_555 C1 C2 116.1(10) yes
C3 2_555 C1 C19 122.4(7) yes
C2 . C1 C19 121.5(9) yes
C1 . C2 C3 122.0(9) yes
C1 . C2 C16 115.3(10) yes
C3 . C2 C16 122.7(6) yes
C1 2_555 C3 C2 122.0(6) yes
C1 2_555 C3 C4 117.0(10) yes
C2 . C3 C4 121.0(9) yes
C3 . C4 C5 176.2(10) yes
C4 . C5 Si6 175.2(7) yes
C5 . Si6 C7 106.5(2) yes
C5 . Si6 C10 106.6(3) yes
C7 . Si6 C10 113.3(3) yes
C5 . Si6 C13 107.6(3) yes
C7 . Si6 C13 113.1(3) yes
C10 . Si6 C13 109.3(2) yes
Si6 . C7 C8 113.6(3) yes
Si6 . C7 C9 114.8(5) yes
C8 . C7 C9 114.5(5) yes
Si6 . C10 C11 110.3(4) yes
Si6 . C10 C12 114.1(4) yes
C11 . C10 C12 109.7(6) yes
Si6 . C13 C14 112.5(4) yes
Si6 . C13 C15 112.8(4) yes
C14 . C13 C15 109.8(6) yes
C2 . C16 C17 121.5(7) yes
C16 . C17 C18 119.6(11) yes
C16 . C17 S20 150.9(8) yes
C18 . C17 S20 31.3(6) yes
C16 . C17 S22 116.8(7) yes
C18 . C17 S22 123.4(11) yes
S20 . C17 S22 92.1(7) yes
C17 . C18 C19 124.3(12) yes
C17 . C18 S20 112.9(10) yes
C19 . C18 S20 122.6(8) yes
C1 . C19 C18 117.6(8) yes
C1 . C19 S20 145.8(6) yes
C18 . C19 S20 28.3(5) yes
C17 . S20 C19 64.8(4) yes
C17 . S20 C18 35.8(5) yes
C19 . S20 C18 29.1(4) yes
C17 . S20 C21 60.6(6) yes
C19 . S20 C21 125.2(6) yes
C18 . S20 C21 96.4(7) yes
S20 . C21 S22 121.2(9) yes
C21 . S22 C17 86.0(7) yes

loop_
_geom_bond_atom_site_label_1
_geom_bond_atom_site_label_2
_geom_bond_site_symmetry_2
_geom_bond_distance
_geom_bond_publ_flag
C1 C3 2_555 1.450(13) yes
C1 C2 . 1.458(8) yes
C1 C19 . 1.406(14) yes
C2 C3 . 1.382(14) yes
C2 C16 . 1.465(14) yes
C3 C4 . 1.437(7) yes
C4 C5 . 1.183(6) yes
C5 Si6 . 1.854(5) yes
Si6 C7 . 1.887(5) yes
Si6 C10 . 1.876(6) yes
Si6 C13 . 1.897(6) yes
C7 C8 . 1.531(6) yes
C7 C9 . 1.414(10) yes
C10 C11 . 1.608(7) yes
C10 C12 . 1.550(8) yes
C13 C14 . 1.541(9) yes
C13 C15 . 1.555(6) yes
C16 C17 . 1.298(16) yes
C17 C18 . 1.441(9) yes
C17 S20 . 2.271(12) yes
C17 S22 . 1.376(11) yes
C18 C19 . 1.312(13) yes
C18 S20 . 1.281(11) yes
C19 S20 . 2.274(14) yes
S20 C21 . 1.520(12) yes
C21 S22 . 1.578(14) yes
